data_2242685
loop_
_publ_author_name
'Gall, James H.'
'White, J. Derek'
'MacNicol, David D.'
'Frampton, Christopher S.'

_publ_section_title
;
 The first spontaneous resolution of a sulfoxide: Dianin's compound
 analogue,
 (<i>R</i>)-4-(4-hydroxyphenyl)-2,2,4-trimethylthiachroman-1-oxide
;
_journal_coeditor_code KQ2023
_journal_issue 11
_journal_name_full 'Acta Crystallographica Section E'
_journal_page_first 1633
_journal_page_last 1636
_journal_paper_doi 10.1107/S2056989018014366
_journal_volume 74
_journal_year 2018
_chemical_absolute_configuration ad
_chemical_formula_iupac 'C18 H20 O2 S'
_chemical_formula_moiety 'C18 H20 O2 S'
_chemical_formula_sum 'C18 H20 O2 S'
_chemical_formula_weight 300.40
_chemical_name_common
;
(<i>R</i>)-4-(4-Hydroxyphenyl)-2,2,4-trimethylthiachroman-1-oxide,
ThiaDianin's sulfoxide
;
_chemical_name_systematic (<i>R</i>)-4-(4-Hydroxyphenyl)-2,2,4-trimethyl-3<i>H</i>-1\l^4^-benzothiopyran-1-one
_space_group_crystal_system orthorhombic
_space_group_IT_number 19
_space_group_name_Hall 'P 2ac 2ab'
_space_group_name_H-M_alt 'P 21 21 21'
_symmetry_space_group_name_Hall 'P 2ac 2ab'
_symmetry_space_group_name_H-M 'P 21 21 21'
_atom_sites_solution_hydrogens mixed
_atom_sites_solution_primary difmap
_atom_sites_solution_secondary difmap
_audit_creation_method SHELXL-2014/6
_cell_angle_alpha 90
_cell_angle_beta 90
_cell_angle_gamma 90
_cell_formula_units_Z 4
_cell_length_a 10.4311(3)
_cell_length_b 11.0892(3)
_cell_length_c 12.8868(3)
_cell_measurement_reflns_used 3948
_cell_measurement_temperature 100.0(10)
_cell_measurement_theta_max 74.1550
_cell_measurement_theta_min 5.2510
_cell_volume 1490.65(7)
_computing_cell_refinement
;
CrysAlisPro  (Rigaku OD, 2015)
;
_computing_data_collection
;
CrysAlisPro  (Rigaku OD, 2015)
;
_computing_data_reduction
;
CrysAlisPro  (Rigaku OD, 2015)
;
_computing_molecular_graphics
;
SHELXTL (Sheldrick, 2008), <i>Mercury</i> (Macrae <i>et al</i>.,
2008)
;
_computing_publication_material
;
SHELXTL (Sheldrick, 2008), <i>Mercury</i> (Macrae <i>et al</i>.,
2008) and
<i>publCIF</i> (Westrip, 2010)
;
_computing_structure_refinement
;
<i>SHELXL2014/6</i> (Sheldrick, 2015)
;
_computing_structure_solution
;
<i>SHELXD2014/6</i> (Schneider & Sheldrick, 2002)
;
_diffrn_ambient_temperature 100.0(10)
_diffrn_detector_area_resol_mean 5.2921
_diffrn_measured_fraction_theta_full 1.000
_diffrn_measured_fraction_theta_max 1.000
_diffrn_measurement_device_type 'Rigaku Oxford Diffraction SuperNova, Dualflex, AtlasS2'
_diffrn_measurement_method '\w scans'
_diffrn_radiation_type CuK\a
_diffrn_radiation_wavelength 1.54184
_diffrn_reflns_av_R_equivalents 0.0162
_diffrn_reflns_av_unetI/netI 0.0264
_diffrn_reflns_limit_h_max 13
_diffrn_reflns_limit_h_min -12
_diffrn_reflns_limit_k_max 13
_diffrn_reflns_limit_k_min -12
_diffrn_reflns_limit_l_max 13
_diffrn_reflns_limit_l_min -16
_diffrn_reflns_number 5735
_diffrn_reflns_theta_full 67.684
_diffrn_reflns_theta_max 74.498
_diffrn_reflns_theta_min 5.262
_diffrn_source 'fine-focus sealed X-ray tube'
_exptl_absorpt_coefficient_mu 1.935
_exptl_absorpt_correction_T_max 0.844
_exptl_absorpt_correction_T_min 0.786
_exptl_absorpt_correction_type gaussian
_exptl_absorpt_process_details
;
(CrysAlisPro; Rigaku OD, 2015)
;
_exptl_crystal_colour Colourless
_exptl_crystal_density_diffrn 1.339
_exptl_crystal_description Block
_exptl_crystal_F_000 640
_exptl_crystal_size_max 0.179
_exptl_crystal_size_mid 0.116
_exptl_crystal_size_min 0.103
_refine_diff_density_max 0.274
_refine_diff_density_min -0.290
_refine_ls_abs_structure_details
;
Flack x determined using 1246 quotients
[(<i>I</i>^+^)-(<i>I</i>^-^)]/[(<i>I</i>^+^)+(<i>I</i>^-^)]
(Parsons <i>et al.</i>,  2013)
;
_refine_ls_abs_structure_Flack -0.002(7)
_refine_ls_extinction_method none
_refine_ls_goodness_of_fit_ref 1.030
_refine_ls_hydrogen_treatment mixed
_refine_ls_matrix_type full
_refine_ls_number_parameters 197
_refine_ls_number_reflns 3046
_refine_ls_number_restraints 0
_refine_ls_restrained_S_all 1.030
_refine_ls_R_factor_all 0.0291
_refine_ls_R_factor_gt 0.0283
_refine_ls_shift/su_max 0.001
_refine_ls_shift/su_mean 0.000
_refine_ls_structure_factor_coef Fsqd
_refine_ls_weighting_details 'w=1/[\s^2^(Fo^2^)+(0.0407P)^2^+0.4340P] where P=(Fo^2^+2Fc^2^)/3'
_refine_ls_weighting_scheme calc
_refine_ls_wR_factor_gt 0.0742
_refine_ls_wR_factor_ref 0.0750
_reflns_number_gt 2982
_reflns_number_total 3046
_reflns_threshold_expression 'I > 2\s(I)'
_cod_data_source_file kq2023sup1.cif
_cod_data_source_block I
_cod_database_code 2242685
_shelx_space_group_comment
;
The symmetry employed for this shelxl refinement is uniquely defined
by the following loop, which should always be used as a source of
symmetry information in preference to the above space-group names.
They are only intended as comments.
;
_shelx_estimated_absorpt_t_min 0.723
_shelx_estimated_absorpt_t_max 0.826
_shelxl_version_number 2014/6

loop_
_space_group_symop_operation_xyz
'x, y, z'
'-x+1/2, -y, z+1/2'
'-x, y+1/2, -z+1/2'
'x+1/2, -y+1/2, -z'

loop_
_atom_site_type_symbol
_atom_site_label
_atom_site_fract_x
_atom_site_fract_y
_atom_site_fract_z
_atom_site_U_iso_or_equiv
_atom_site_adp_type
_atom_site_calc_flag
_atom_site_occupancy
S S1 0.17202(5) 0.62246(5) 0.63136(4) 0.01942(13) Uani d 1
O O1 0.10168(17) -0.05587(16) 0.74216(15) 0.0286(4) Uani d 1
H H1 0.120(3) -0.115(3) 0.713(2) 0.031(8) Uiso d 1
O O2 0.19457(17) 0.75661(14) 0.63392(14) 0.0290(4) Uani d 1
C C2 0.1359(2) 0.5775(2) 0.49805(16) 0.0213(5) Uani d 1
C C3 0.1350(2) 0.4390(2) 0.50523(16) 0.0203(4) Uani d 1
H H3A 0.1008 0.4077 0.4388 0.024 Uiso calc 1
H H3B 0.0729 0.4164 0.5600 0.024 Uiso calc 1
C C4 0.2625(2) 0.3703(2) 0.52807(15) 0.0183(4) Uani d 1
C C5 0.3535(2) 0.4405(2) 0.59971(15) 0.0191(4) Uani d 1
C C6 0.4737(2) 0.3919(2) 0.62341(17) 0.0229(4) Uani d 1
H H6 0.4947 0.3139 0.5981 0.027 Uiso calc 1
C C7 0.5633(2) 0.4536(2) 0.68256(18) 0.0261(5) Uani d 1
H H7 0.6437 0.4175 0.6977 0.031 Uiso calc 1
C C8 0.5354(2) 0.5688(2) 0.71980(18) 0.0246(5) Uani d 1
H H8 0.5973 0.6126 0.7585 0.030 Uiso calc 1
C C9 0.4163(2) 0.6183(2) 0.69968(15) 0.0211(4) Uani d 1
H H9 0.3956 0.6962 0.7255 0.025 Uiso calc 1
C C10 0.3267(2) 0.55413(19) 0.64149(15) 0.0190(4) Uani d 1
C C11 0.2254(2) 0.2522(2) 0.58256(16) 0.0178(4) Uani d 1
C C12 0.1659(2) 0.25810(19) 0.67999(16) 0.0195(4) Uani d 1
H H12 0.1519 0.3348 0.7109 0.023 Uiso calc 1
C C13 0.1269(2) 0.1558(2) 0.73240(16) 0.0201(4) Uani d 1
H H13 0.0890 0.1629 0.7991 0.024 Uiso calc 1
C C14 0.1431(2) 0.04203(19) 0.68765(17) 0.0206(4) Uani d 1
C C15 0.2012(2) 0.0339(2) 0.59057(18) 0.0224(4) Uani d 1
H H15 0.2127 -0.0427 0.5589 0.027 Uiso calc 1
C C16 0.2426(2) 0.1379(2) 0.53978(16) 0.0207(4) Uani d 1
H H16 0.2836 0.1306 0.4743 0.025 Uiso calc 1
C C17 0.3331(2) 0.3456(2) 0.42483(16) 0.0237(4) Uani d 1
H H17A 0.4110 0.2988 0.4386 0.036 Uiso calc 1
H H17B 0.3563 0.4224 0.3922 0.036 Uiso calc 1
H H17C 0.2769 0.3000 0.3782 0.036 Uiso calc 1
C C18 0.2289(2) 0.6345(2) 0.42175(17) 0.0290(5) Uani d 1
H H18A 0.2208 0.7225 0.4249 0.044 Uiso calc 1
H H18B 0.2091 0.6067 0.3514 0.044 Uiso calc 1
H H18C 0.3167 0.6112 0.4398 0.044 Uiso calc 1
C C19 -0.0004(2) 0.6226(2) 0.47748(17) 0.0261(5) Uani d 1
H H19A -0.0595 0.5856 0.5273 0.039 Uiso calc 1
H H19B -0.0261 0.6006 0.4068 0.039 Uiso calc 1
H H19C -0.0030 0.7105 0.4851 0.039 Uiso calc 1

loop_
_atom_site_aniso_label
_atom_site_aniso_U_11
_atom_site_aniso_U_22
_atom_site_aniso_U_33
_atom_site_aniso_U_12
_atom_site_aniso_U_13
_atom_site_aniso_U_23
S1 0.0224(2) 0.0180(2) 0.0179(2) 0.0006(2) -0.00050(19) -0.00088(18)
O1 0.0335(9) 0.0175(8) 0.0347(9) -0.0018(7) 0.0080(7) 0.0026(7)
O2 0.0354(9) 0.0181(7) 0.0335(9) 0.0019(7) -0.0041(8) -0.0025(7)
C2 0.0268(11) 0.0212(11) 0.0159(9) 0.0007(8) -0.0021(8) 0.0008(8)
C3 0.0235(10) 0.0205(10) 0.0169(9) 0.0001(9) -0.0028(8) 0.0003(8)
C4 0.0214(9) 0.0186(10) 0.0150(9) -0.0011(9) 0.0001(7) -0.0018(9)
C5 0.0210(10) 0.0217(10) 0.0146(8) -0.0036(8) 0.0026(7) 0.0013(8)
C6 0.0229(10) 0.0221(10) 0.0238(10) 0.0015(8) 0.0011(8) -0.0022(9)
C7 0.0215(10) 0.0308(12) 0.0261(11) 0.0015(9) 0.0001(9) 0.0005(10)
C8 0.0215(10) 0.0292(12) 0.0231(10) -0.0053(9) -0.0024(8) -0.0021(9)
C9 0.0263(10) 0.0194(10) 0.0177(9) -0.0020(9) 0.0006(8) 0.0000(8)
C10 0.0200(9) 0.0218(9) 0.0151(8) -0.0032(9) 0.0014(9) 0.0028(7)
C11 0.0183(9) 0.0186(10) 0.0166(9) 0.0001(8) -0.0020(8) -0.0009(8)
C12 0.0202(9) 0.0188(9) 0.0194(9) -0.0016(9) -0.0008(9) -0.0034(8)
C13 0.0199(9) 0.0217(11) 0.0188(9) -0.0009(8) 0.0019(8) -0.0003(8)
C14 0.0187(10) 0.0184(10) 0.0247(10) -0.0017(8) -0.0017(8) 0.0023(9)
C15 0.0258(11) 0.0168(10) 0.0246(10) 0.0005(8) -0.0016(9) -0.0039(9)
C16 0.0236(10) 0.0193(10) 0.0191(9) 0.0006(9) -0.0001(8) -0.0016(9)
C17 0.0296(11) 0.0253(11) 0.0161(9) 0.0002(9) 0.0033(9) -0.0008(7)
C18 0.0387(13) 0.0280(12) 0.0204(10) -0.0003(11) 0.0040(10) 0.0048(10)
C19 0.0291(11) 0.0270(12) 0.0220(10) 0.0052(11) -0.0055(8) 0.0010(10)

loop_
_atom_type_symbol
_atom_type_description
_atom_type_scat_dispersion_real
_atom_type_scat_dispersion_imag
_atom_type_scat_source
C C 0.0181 0.0091 'International Tables Vol C Tables 4.2.6.8 and 6.1.1.4'
H H 0.0000 0.0000 'International Tables Vol C Tables 4.2.6.8 and 6.1.1.4'
O O 0.0492 0.0322 'International Tables Vol C Tables 4.2.6.8 and 6.1.1.4'
S S 0.3331 0.5567 'International Tables Vol C Tables 4.2.6.8 and 6.1.1.4'

loop_
_geom_angle_atom_site_label_1
_geom_angle_atom_site_label_2
_geom_angle_atom_site_label_3
_geom_angle
O2 S1 C10 106.02(10)
O2 S1 C2 108.79(10)
C10 S1 C2 98.01(10)
C14 O1 H1 110(2)
C18 C2 C19 110.19(19)
C18 C2 C3 117.26(19)
C19 C2 C3 109.35(18)
C18 C2 S1 111.29(16)
C19 C2 S1 105.39(15)
C3 C2 S1 102.53(14)
C2 C3 C4 119.60(18)
C2 C3 H3A 107.4
C4 C3 H3A 107.4
C2 C3 H3B 107.4
C4 C3 H3B 107.4
H3A C3 H3B 107.0
C11 C4 C5 108.25(16)
C11 C4 C17 111.28(18)
C5 C4 C17 108.20(17)
C11 C4 C3 106.76(17)
C5 C4 C3 113.09(18)
C17 C4 C3 109.29(17)
C10 C5 C6 116.23(19)
C10 C5 C4 124.4(2)
C6 C5 C4 119.3(2)
C7 C6 C5 122.3(2)
C7 C6 H6 118.9
C5 C6 H6 118.9
C6 C7 C8 120.0(2)
C6 C7 H7 120.0
C8 C7 H7 120.0
C9 C8 C7 119.2(2)
C9 C8 H8 120.4
C7 C8 H8 120.4
C8 C9 C10 120.0(2)
C8 C9 H9 120.0
C10 C9 H9 120.0
C9 C10 C5 122.3(2)
C9 C10 S1 115.34(17)
C5 C10 S1 122.27(16)
C16 C11 C12 117.0(2)
C16 C11 C4 124.22(19)
C12 C11 C4 118.76(19)
C13 C12 C11 122.0(2)
C13 C12 H12 119.0
C11 C12 H12 119.0
C12 C13 C14 120.26(19)
C12 C13 H13 119.9
C14 C13 H13 119.9
O1 C14 C15 123.3(2)
O1 C14 C13 117.9(2)
C15 C14 C13 118.8(2)
C14 C15 C16 120.2(2)
C14 C15 H15 119.9
C16 C15 H15 119.9
C11 C16 C15 121.8(2)
C11 C16 H16 119.1
C15 C16 H16 119.1
C4 C17 H17A 109.5
C4 C17 H17B 109.5
H17A C17 H17B 109.5
C4 C17 H17C 109.5
H17A C17 H17C 109.5
H17B C17 H17C 109.5
C2 C18 H18A 109.5
C2 C18 H18B 109.5
H18A C18 H18B 109.5
C2 C18 H18C 109.5
H18A C18 H18C 109.5
H18B C18 H18C 109.5
C2 C19 H19A 109.5
C2 C19 H19B 109.5
H19A C19 H19B 109.5
C2 C19 H19C 109.5
H19A C19 H19C 109.5
H19B C19 H19C 109.5

loop_
_geom_bond_atom_site_label_1
_geom_bond_atom_site_label_2
_geom_bond_distance
S1 O2 1.5064(16)
S1 C10 1.788(2)
S1 C2 1.828(2)
O1 C14 1.363(3)
O1 H1 0.77(3)
C2 C18 1.519(3)
C2 C19 1.530(3)
C2 C3 1.539(3)
C3 C4 1.560(3)
C3 H3A 0.9900
C3 H3B 0.9900
C4 C11 1.535(3)
C4 C5 1.536(3)
C4 C17 1.545(3)
C5 C10 1.398(3)
C5 C6 1.399(3)
C6 C7 1.387(3)
C6 H6 0.9500
C7 C8 1.395(4)
C7 H7 0.9500
C8 C9 1.383(3)
C8 H8 0.9500
C9 C10 1.394(3)
C9 H9 0.9500
C11 C16 1.394(3)
C11 C12 1.402(3)
C12 C13 1.381(3)
C12 H12 0.9500
C13 C14 1.398(3)
C13 H13 0.9500
C14 C15 1.393(3)
C15 C16 1.395(3)
C15 H15 0.9500
C16 H16 0.9500
C17 H17A 0.9800
C17 H17B 0.9800
C17 H17C 0.9800
C18 H18A 0.9800
C18 H18B 0.9800
C18 H18C 0.9800
C19 H19A 0.9800
C19 H19B 0.9800
C19 H19C 0.9800

loop_
_geom_hbond_atom_site_label_D
_geom_hbond_atom_site_label_H
_geom_hbond_atom_site_label_A
_geom_hbond_site_symmetry_A
_geom_hbond_distance_DH
_geom_hbond_distance_HA
_geom_hbond_distance_DA
_geom_hbond_angle_DHA
O1 H1 O2 1_545 0.77(3) 1.92(3) 2.685(3) 169(3)

loop_
_geom_torsion_atom_site_label_1
_geom_torsion_atom_site_label_2
_geom_torsion_atom_site_label_3
_geom_torsion_atom_site_label_4
_geom_torsion
O2 S1 C2 C18 45.94(19)
C10 S1 C2 C18 -64.08(18)
O2 S1 C2 C19 -73.49(17)
C10 S1 C2 C19 176.50(15)
O2 S1 C2 C3 172.10(14)
C10 S1 C2 C3 62.09(15)
C18 C2 C3 C4 54.9(3)
C19 C2 C3 C4 -178.82(18)
S1 C2 C3 C4 -67.3(2)
C2 C3 C4 C11 152.40(17)
C2 C3 C4 C5 33.5(2)
C2 C3 C4 C17 -87.1(2)
C11 C4 C5 C10 -117.8(2)
C17 C4 C5 C10 121.5(2)
C3 C4 C5 C10 0.3(3)
C11 C4 C5 C6 64.5(2)
C17 C4 C5 C6 -56.2(2)
C3 C4 C5 C6 -177.41(19)
C10 C5 C6 C7 -1.7(3)
C4 C5 C6 C7 176.2(2)
C5 C6 C7 C8 -0.6(4)
C6 C7 C8 C9 2.0(4)
C7 C8 C9 C10 -1.0(3)
C8 C9 C10 C5 -1.5(3)
C8 C9 C10 S1 174.49(17)
C6 C5 C10 C9 2.8(3)
C4 C5 C10 C9 -175.00(19)
C6 C5 C10 S1 -172.93(15)
C4 C5 C10 S1 9.3(3)
O2 S1 C10 C9 31.70(18)
C2 S1 C10 C9 143.96(16)
O2 S1 C10 C5 -152.32(17)
C2 S1 C10 C5 -40.06(19)
C5 C4 C11 C16 -124.3(2)
C17 C4 C11 C16 -5.6(3)
C3 C4 C11 C16 113.6(2)
C5 C4 C11 C12 58.2(2)
C17 C4 C11 C12 176.96(19)
C3 C4 C11 C12 -63.9(2)
C16 C11 C12 C13 0.7(3)
C4 C11 C12 C13 178.3(2)
C11 C12 C13 C14 -1.7(3)
C12 C13 C14 O1 -179.3(2)
C12 C13 C14 C15 1.2(3)
O1 C14 C15 C16 -179.3(2)
C13 C14 C15 C16 0.3(3)
C12 C11 C16 C15 0.8(3)
C4 C11 C16 C15 -176.7(2)
C14 C15 C16 C11 -1.3(3)

_cod_database_fobs_code 2242685
